data_4023785
loop_
_publ_author_name
'Ronald Grigg'
'Visuvanathar Sridharan'
'Mufakhrul Shah'
'Simon Mutton'
'Colin Kilner'
'David MacPherson'
'Peter Milner'

_publ_contact_author_address
;
Department of Chemistry  
University of Leeds  
Leeds
LS2 9JT
UK
;
_publ_contact_author_email R.Grigg@leeds.ac.uk
_publ_contact_author_name 'Professor R.E.Grigg'
_publ_contact_author_phone '+44 (0)113 34 36501'
_publ_section_title
;
 Regioselective Synthesis of N-Aminoisoindolones and Mono-N-
 and Di-N,N'-substituted Phthalazones Utilizing Hydrazine Nucleophiles
 in a Palladium-Catalyzed Three-Component Cascade Process
;
_journal_name_full 'Journal of Organic Chemistry'
_journal_page_first 8352
_journal_page_last 8356
_journal_paper_doi 10.1021/jo800822p
_journal_volume 73
_journal_year 2008
_chemical_formula_moiety 'C17 H16 N2 O3'
_chemical_formula_sum 'C17 H16 N2 O3'
_chemical_formula_weight 296.32
_chemical_name_systematic
; 
 ? 
;
_space_group_IT_number 2
_symmetry_cell_setting triclinic
_symmetry_space_group_name_Hall '-P 1'
_symmetry_space_group_name_H-M 'P -1'
_atom_sites_solution_hydrogens geom
_atom_sites_solution_primary direct
_atom_sites_solution_secondary difmap
_audit_creation_method SHELXL-97
_cell_angle_alpha 86.045(6)
_cell_angle_beta 68.651(6)
_cell_angle_gamma 83.806(6)
_cell_formula_units_Z 4
_cell_length_a 11.2056(14)
_cell_length_b 11.5549(14)
_cell_length_c 13.4431(14)
_cell_measurement_reflns_used 9908
_cell_measurement_temperature 150(2)
_cell_measurement_theta_max 27.83
_cell_measurement_theta_min 2.52
_cell_volume 1610.9(3)
_computing_cell_refinement
;
APEX 2 software, Bruker Nonius 2004 
;
_computing_data_collection
;
APEX 2 software, Bruker Nonius 2004 
;
_computing_data_reduction
;
SAINT - Bruker Integration program embedded in
APEX 2 software, Bruker Nonius 2004 
;
_computing_molecular_graphics 'ORTEP-III Version 1.08 (Farrugia, 2005)'
_computing_publication_material
;
enCIFer: A program for viewing, editing and visualising CIFs. 
F. H. Allen, O. Johnson, G. P. Shields, B. R. Smith, M. Towler, 
J. Applied Cryst., 37, 331-334, 2004
;
_computing_structure_refinement
;
SHELXL-97 (Sheldrick, G. M.     Acta Cryst. (2008). A64, 112)
XSeed (L.J.Barbour, J.Supramol. Chem., 2003, 1, 189.)
;
_computing_structure_solution
;
SHELXS-97 (Sheldrick, G. M.     Acta Cryst. (2008). A64, 112)
XSeed (L.J.Barbour, J.Supramol. Chem., 2003, 1, 189.)
;
_diffrn_detector_area_resol_mean
;
120 microns
;
_diffrn_measured_fraction_theta_full 0.985
_diffrn_measured_fraction_theta_max 0.985
_diffrn_measurement_device_type
;
Mach3 kappa-type 4-circle goniostat.
;
_diffrn_measurement_method 'rotation images'
_diffrn_radiation_detector 'ApexII camera'
_diffrn_radiation_monochromator
;
graphite model mounted in "parallel" mode
;
_diffrn_radiation_source
;
Bruker Nonius FR591 rotating anode generator
;
_diffrn_radiation_type MoK\a
_diffrn_radiation_wavelength 0.71073
_diffrn_reflns_av_R_equivalents 0.0391
_diffrn_reflns_av_sigmaI/netI 0.0298
_diffrn_reflns_limit_h_max 14
_diffrn_reflns_limit_h_min -14
_diffrn_reflns_limit_k_max 15
_diffrn_reflns_limit_k_min -15
_diffrn_reflns_limit_l_max 17
_diffrn_reflns_limit_l_min -17
_diffrn_reflns_number 49870
_diffrn_reflns_theta_full 27.93
_diffrn_reflns_theta_max 27.93
_diffrn_reflns_theta_min 2.45
_diffrn_standards_decay_% 0
_diffrn_standards_interval_count 0
_diffrn_standards_interval_time 0
_diffrn_standards_number 0
_exptl_absorpt_coefficient_mu 0.085
_exptl_absorpt_correction_T_max 0.9983
_exptl_absorpt_correction_T_min 0.9153
_exptl_absorpt_correction_type multi-scan
_exptl_absorpt_process_details
;
See Sheldrick, G. M. (2002). SADABS. Version 
2.03. University of Gottingen, Germany.
;
_exptl_crystal_colour colourless
_exptl_crystal_density_diffrn 1.222
_exptl_crystal_density_method 'not measured'
_exptl_crystal_description prism
_exptl_crystal_F_000 624
_exptl_crystal_size_max 0.32
_exptl_crystal_size_mid 0.12
_exptl_crystal_size_min 0.02
_refine_diff_density_max 0.316
_refine_diff_density_min -0.210
_refine_diff_density_rms 0.037
_refine_ls_extinction_method none
_refine_ls_goodness_of_fit_ref 1.008
_refine_ls_hydrogen_treatment mixed
_refine_ls_matrix_type full
_refine_ls_number_parameters 407
_refine_ls_number_reflns 7613
_refine_ls_number_restraints 0
_refine_ls_restrained_S_all 1.008
_refine_ls_R_factor_all 0.0605
_refine_ls_R_factor_gt 0.0392
_refine_ls_shift/su_max 0.000
_refine_ls_shift/su_mean 0.000
_refine_ls_structure_factor_coef Fsqd
_refine_ls_weighting_details 'calc w=1/[\s^2^(Fo^2^)+(0.0422P)^2^+0.4807P] where P=(Fo^2^+2Fc^2^)/3'
_refine_ls_weighting_scheme calc
_refine_ls_wR_factor_gt 0.0894
_refine_ls_wR_factor_ref 0.1000
_reflns_number_gt 5703
_reflns_number_total 7613
_reflns_threshold_expression >2sigma(I)
_cod_data_source_file jo800822p_si_003.cif
_cod_data_source_block spm005_039
_cod_database_code 4023785

loop_
_symmetry_equiv_pos_as_xyz
'x, y, z'
'-x, -y, -z'

loop_
_atom_site_label
_atom_site_type_symbol
_atom_site_fract_x
_atom_site_fract_y
_atom_site_fract_z
_atom_site_U_iso_or_equiv
_atom_site_adp_type
_atom_site_occupancy
_atom_site_symmetry_multiplicity
_atom_site_calc_flag
_atom_site_refinement_flags
_atom_site_disorder_assembly
_atom_site_disorder_group
O1A O 0.27755(9) 0.48608(8) 0.12830(7) 0.0307(2) Uani 1 1 d . . .
C1A C 0.18734(12) 0.56327(11) 0.16079(9) 0.0224(3) Uani 1 1 d . . .
N2A N 0.07258(10) 0.55109(9) 0.24434(8) 0.0241(2) Uani 1 1 d . . .
C3A C -0.01758(12) 0.65879(10) 0.26931(9) 0.0223(3) Uani 1 1 d . . .
H3A H -0.1020 0.6456 0.2645 0.027 Uiso 1 1 calc R . .
C4A C 0.05553(12) 0.74152(10) 0.17915(9) 0.0215(3) Uani 1 1 d . . .
C5A C 0.01973(13) 0.85712(11) 0.15411(10) 0.0265(3) Uani 1 1 d . . .
H5A H -0.0630 0.8938 0.1924 0.032 Uiso 1 1 calc R . .
C6A C 0.11043(14) 0.91680(11) 0.07045(10) 0.0298(3) Uani 1 1 d . . .
H6A H 0.0882 0.9949 0.0521 0.036 Uiso 1 1 calc R . .
C7A C 0.23373(13) 0.86301(11) 0.01324(10) 0.0301(3) Uani 1 1 d . . .
H7A H 0.2936 0.9058 -0.0419 0.036 Uiso 1 1 calc R . .
C8A C 0.26897(13) 0.74668(11) 0.03707(10) 0.0271(3) Uani 1 1 d . . .
H8A H 0.3515 0.7097 -0.0015 0.032 Uiso 1 1 calc R . .
C9A C 0.17741(12) 0.68707(10) 0.12020(9) 0.0221(3) Uani 1 1 d . . .
N20A N 0.04389(11) 0.44842(9) 0.30894(8) 0.0237(2) Uani 1 1 d . . .
H20A H 0.1073(15) 0.4242(13) 0.3352(12) 0.035(4) Uiso 1 1 d . . .
C21A C 0.00255(11) 0.35628(10) 0.26639(9) 0.0222(3) Uani 1 1 d . . .
C22A C 0.01734(13) 0.24156(11) 0.30708(10) 0.0281(3) Uani 1 1 d . . .
H22A H 0.0605 0.2262 0.3563 0.034 Uiso 1 1 calc R . .
C23A C -0.03201(14) 0.15040(12) 0.27438(11) 0.0343(3) Uani 1 1 d . . .
H23A H -0.0216 0.0734 0.3016 0.041 Uiso 1 1 calc R . .
C24A C -0.09639(13) 0.17183(12) 0.20203(12) 0.0350(3) Uani 1 1 d . . .
H24A H -0.1310 0.1102 0.1812 0.042 Uiso 1 1 calc R . .
C25A C -0.10907(14) 0.28557(13) 0.16078(12) 0.0356(3) Uani 1 1 d . . .
H25A H -0.1517 0.3004 0.1111 0.043 Uiso 1 1 calc R . .
C26A C -0.05957(13) 0.37791(11) 0.19199(11) 0.0296(3) Uani 1 1 d . . .
H26A H -0.0680 0.4544 0.1630 0.036 Uiso 1 1 calc R . .
C31A C -0.03618(12) 0.70135(11) 0.38110(10) 0.0258(3) Uani 1 1 d . . .
H31C H -0.0617 0.6364 0.4343 0.031 Uiso 1 1 calc R . .
H31D H 0.0467 0.7244 0.3803 0.031 Uiso 1 1 calc R . .
O32A O -0.23010(9) 0.82351(9) 0.38621(8) 0.0379(2) Uani 1 1 d . . .
C32A C -0.13790(12) 0.80420(11) 0.41496(10) 0.0270(3) Uani 1 1 d . . .
O33A O -0.11327(10) 0.87236(8) 0.48219(8) 0.0356(2) Uani 1 1 d . . .
C33A C -0.21365(17) 0.96610(14) 0.53087(14) 0.0501(4) Uani 1 1 d . . .
H33D H -0.2301 1.0160 0.4745 0.075 Uiso 1 1 calc R . .
H33E H -0.1848 1.0126 0.5747 0.075 Uiso 1 1 calc R . .
H33F H -0.2929 0.9321 0.5759 0.075 Uiso 1 1 calc R . .
O1B O 0.24778(8) 0.37045(8) 0.39114(7) 0.0287(2) Uani 1 1 d . . .
C1B C 0.34597(12) 0.42462(11) 0.36070(9) 0.0230(3) Uani 1 1 d . . .
N2B N 0.45339(10) 0.40033(9) 0.27087(8) 0.0248(2) Uani 1 1 d . . .
C3B C 0.55304(12) 0.48485(10) 0.24650(10) 0.0238(3) Uani 1 1 d . . .
H3B H 0.6377 0.4437 0.2428 0.029 Uiso 1 1 calc R . .
C4B C 0.49635(12) 0.56061(11) 0.34487(10) 0.0232(3) Uani 1 1 d . . .
C5B C 0.54586(13) 0.65404(11) 0.37429(11) 0.0283(3) Uani 1 1 d . . .
H5B H 0.6294 0.6760 0.3330 0.034 Uiso 1 1 calc R . .
C6B C 0.46818(14) 0.71419(12) 0.46661(11) 0.0334(3) Uani 1 1 d . . .
H6B H 0.4997 0.7779 0.4874 0.040 Uiso 1 1 calc R . .
C7B C 0.34416(14) 0.68148(12) 0.52890(11) 0.0344(3) Uani 1 1 d . . .
H7B H 0.2929 0.7244 0.5901 0.041 Uiso 1 1 calc R . .
C8B C 0.29576(13) 0.58608(12) 0.50130(10) 0.0296(3) Uani 1 1 d . . .
H8B H 0.2132 0.5627 0.5436 0.035 Uiso 1 1 calc R . .
C9B C 0.37371(12) 0.52661(11) 0.40899(10) 0.0238(3) Uani 1 1 d . . .
N20B N 0.45419(11) 0.32360(9) 0.19314(8) 0.0245(2) Uani 1 1 d . . .
H20B H 0.3892(16) 0.3445(14) 0.1712(12) 0.036(4) Uiso 1 1 d . . .
C21B C 0.47263(12) 0.20133(11) 0.21526(9) 0.0237(3) Uani 1 1 d . . .
C22B C 0.54686(13) 0.15636(12) 0.27604(10) 0.0293(3) Uani 1 1 d . . .
H22B H 0.5811 0.2077 0.3089 0.035 Uiso 1 1 calc R . .
C23B C 0.57040(15) 0.03452(13) 0.28814(12) 0.0391(4) Uani 1 1 d . . .
H23B H 0.6201 0.0043 0.3297 0.047 Uiso 1 1 calc R . .
C24B C 0.52141(17) -0.04207(13) 0.23972(13) 0.0456(4) Uani 1 1 d . . .
H24B H 0.5377 -0.1239 0.2481 0.055 Uiso 1 1 calc R . .
C25B C 0.44829(19) 0.00304(14) 0.17884(14) 0.0495(4) Uani 1 1 d . . .
H25B H 0.4154 -0.0485 0.1451 0.059 Uiso 1 1 calc R . .
C26B C 0.42290(16) 0.12387(13) 0.16697(12) 0.0390(3) Uani 1 1 d . . .
H26B H 0.3720 0.1535 0.1262 0.047 Uiso 1 1 calc R . .
C31B C 0.56625(12) 0.55490(11) 0.14100(10) 0.0264(3) Uani 1 1 d . . .
H31A H 0.5784 0.5003 0.0838 0.032 Uiso 1 1 calc R . .
H31B H 0.4861 0.6058 0.1507 0.032 Uiso 1 1 calc R . .
O32B O 0.77767(10) 0.60522(11) 0.12668(10) 0.0547(3) Uani 1 1 d . . .
C32B C 0.67970(12) 0.62929(11) 0.10744(10) 0.0273(3) Uani 1 1 d . . .
O33B O 0.65849(9) 0.72789(8) 0.05426(8) 0.0317(2) Uani 1 1 d . . .
C33B C 0.76627(16) 0.80155(13) 0.01503(13) 0.0432(4) Uani 1 1 d . . .
H33A H 0.7947 0.8152 0.0737 0.065 Uiso 1 1 calc R . .
H33B H 0.7384 0.8762 -0.0124 0.065 Uiso 1 1 calc R . .
H33C H 0.8376 0.7623 -0.0424 0.065 Uiso 1 1 calc R . .

loop_
_atom_site_aniso_label
_atom_site_aniso_U_11
_atom_site_aniso_U_22
_atom_site_aniso_U_33
_atom_site_aniso_U_23
_atom_site_aniso_U_13
_atom_site_aniso_U_12
O1A 0.0268(5) 0.0276(5) 0.0291(5) 0.0027(4) -0.0028(4) 0.0057(4)
C1A 0.0232(6) 0.0223(6) 0.0202(6) -0.0003(5) -0.0059(5) -0.0027(5)
N2A 0.0229(5) 0.0165(5) 0.0266(5) 0.0031(4) -0.0021(4) -0.0017(4)
C3A 0.0203(6) 0.0181(6) 0.0251(6) 0.0007(5) -0.0042(5) -0.0015(5)
C4A 0.0249(6) 0.0194(6) 0.0199(6) 0.0002(4) -0.0071(5) -0.0047(5)
C5A 0.0284(7) 0.0211(6) 0.0269(6) -0.0014(5) -0.0065(5) -0.0010(5)
C6A 0.0398(8) 0.0187(6) 0.0286(7) 0.0024(5) -0.0095(6) -0.0046(5)
C7A 0.0367(7) 0.0253(7) 0.0228(6) 0.0036(5) -0.0031(5) -0.0093(6)
C8A 0.0272(7) 0.0269(7) 0.0215(6) -0.0004(5) -0.0017(5) -0.0042(5)
C9A 0.0241(6) 0.0210(6) 0.0196(6) 0.0000(4) -0.0059(5) -0.0031(5)
N20A 0.0258(6) 0.0183(5) 0.0259(5) 0.0048(4) -0.0084(5) -0.0038(4)
C21A 0.0196(6) 0.0188(6) 0.0236(6) -0.0001(5) -0.0024(5) -0.0017(5)
C22A 0.0332(7) 0.0229(6) 0.0266(6) 0.0032(5) -0.0101(6) -0.0005(5)
C23A 0.0402(8) 0.0200(7) 0.0366(8) 0.0003(5) -0.0069(6) -0.0029(6)
C24A 0.0303(7) 0.0285(7) 0.0441(8) -0.0103(6) -0.0085(6) -0.0048(6)
C25A 0.0335(8) 0.0353(8) 0.0420(8) -0.0075(6) -0.0191(7) 0.0032(6)
C26A 0.0325(7) 0.0219(6) 0.0355(7) 0.0001(5) -0.0151(6) 0.0028(5)
C31A 0.0245(6) 0.0250(6) 0.0232(6) 0.0027(5) -0.0039(5) -0.0012(5)
O32A 0.0294(5) 0.0391(6) 0.0424(6) -0.0067(5) -0.0106(5) 0.0052(4)
C32A 0.0256(7) 0.0263(7) 0.0225(6) 0.0024(5) -0.0010(5) -0.0035(5)
O33A 0.0399(6) 0.0311(5) 0.0321(5) -0.0071(4) -0.0086(4) 0.0014(4)
C33A 0.0568(11) 0.0370(9) 0.0462(9) -0.0160(7) -0.0075(8) 0.0089(8)
O1B 0.0237(5) 0.0343(5) 0.0253(5) 0.0054(4) -0.0047(4) -0.0088(4)
C1B 0.0219(6) 0.0235(6) 0.0201(6) 0.0052(5) -0.0048(5) -0.0003(5)
N2B 0.0237(5) 0.0208(5) 0.0242(5) -0.0003(4) -0.0012(4) -0.0050(4)
C3B 0.0203(6) 0.0200(6) 0.0258(6) 0.0025(5) -0.0022(5) -0.0028(5)
C4B 0.0221(6) 0.0213(6) 0.0238(6) 0.0038(5) -0.0069(5) 0.0007(5)
C5B 0.0270(7) 0.0262(7) 0.0309(7) 0.0041(5) -0.0099(5) -0.0042(5)
C6B 0.0417(8) 0.0277(7) 0.0332(7) -0.0028(6) -0.0160(6) -0.0037(6)
C7B 0.0373(8) 0.0345(8) 0.0278(7) -0.0066(6) -0.0082(6) 0.0032(6)
C8B 0.0253(7) 0.0342(7) 0.0245(6) 0.0002(5) -0.0046(5) 0.0006(6)
C9B 0.0223(6) 0.0243(6) 0.0229(6) 0.0036(5) -0.0072(5) -0.0001(5)
N20B 0.0271(6) 0.0209(5) 0.0233(5) 0.0009(4) -0.0071(5) -0.0010(4)
C21B 0.0235(6) 0.0214(6) 0.0215(6) 0.0004(5) -0.0026(5) -0.0017(5)
C22B 0.0316(7) 0.0293(7) 0.0257(6) 0.0013(5) -0.0092(5) -0.0027(6)
C23B 0.0416(8) 0.0352(8) 0.0331(8) 0.0071(6) -0.0092(6) 0.0086(7)
C24B 0.0631(11) 0.0212(7) 0.0399(8) 0.0024(6) -0.0054(8) 0.0012(7)
C25B 0.0738(12) 0.0293(8) 0.0483(9) -0.0034(7) -0.0222(9) -0.0154(8)
C26B 0.0505(9) 0.0327(8) 0.0419(8) 0.0029(6) -0.0255(7) -0.0088(7)
C31B 0.0248(6) 0.0257(7) 0.0245(6) 0.0034(5) -0.0039(5) -0.0051(5)
O32B 0.0275(6) 0.0573(7) 0.0761(8) 0.0367(6) -0.0198(6) -0.0113(5)
C32B 0.0234(7) 0.0263(7) 0.0264(6) 0.0057(5) -0.0033(5) -0.0013(5)
O33B 0.0341(5) 0.0236(5) 0.0400(5) 0.0084(4) -0.0160(4) -0.0095(4)
C33B 0.0479(9) 0.0351(8) 0.0527(9) 0.0167(7) -0.0231(8) -0.0226(7)

loop_
_atom_type_symbol
_atom_type_description
_atom_type_scat_dispersion_real
_atom_type_scat_dispersion_imag
_atom_type_scat_source
C C 0.0033 0.0016 'International Tables Vol C Tables 4.2.6.8 and 6.1.1.4'
H H 0.0000 0.0000 'International Tables Vol C Tables 4.2.6.8 and 6.1.1.4'
N N 0.0061 0.0033 'International Tables Vol C Tables 4.2.6.8 and 6.1.1.4'
O O 0.0106 0.0060 'International Tables Vol C Tables 4.2.6.8 and 6.1.1.4'

loop_
_geom_angle_atom_site_label_1
_geom_angle_atom_site_label_2
_geom_angle_atom_site_label_3
_geom_angle
_geom_angle_site_symmetry_1
_geom_angle_site_symmetry_3
_geom_angle_publ_flag
O1A C1A N2A 125.83(11) . . ?
O1A C1A C9A 129.00(11) . . ?
N2A C1A C9A 105.16(10) . . ?
C1A N2A N20A 123.86(10) . . ?
C1A N2A C3A 114.95(9) . . ?
N20A N2A C3A 120.98(9) . . ?
N2A C3A C4A 100.74(9) . . ?
N2A C3A C31A 110.50(10) . . ?
C4A C3A C31A 112.39(10) . . ?
N2A C3A H3A 110.9 . . ?
C4A C3A H3A 110.9 . . ?
C31A C3A H3A 110.9 . . ?
C5A C4A C9A 120.56(11) . . ?
C5A C4A C3A 129.74(11) . . ?
C9A C4A C3A 109.65(10) . . ?
C4A C5A C6A 117.93(12) . . ?
C4A C5A H5A 121.0 . . ?
C6A C5A H5A 121.0 . . ?
C5A C6A C7A 121.41(12) . . ?
C5A C6A H6A 119.3 . . ?
C7A C6A H6A 119.3 . . ?
C8A C7A C6A 120.72(11) . . ?
C8A C7A H7A 119.6 . . ?
C6A C7A H7A 119.6 . . ?
C7A C8A C9A 117.61(12) . . ?
C7A C8A H8A 121.2 . . ?
C9A C8A H8A 121.2 . . ?
C4A C9A C8A 121.73(11) . . ?
C4A C9A C1A 109.16(10) . . ?
C8A C9A C1A 129.10(11) . . ?
N2A N20A C21A 116.79(10) . . ?
N2A N20A H20A 111.2(10) . . ?
C21A N20A H20A 113.5(10) . . ?
C26A C21A C22A 119.72(12) . . ?
C26A C21A N20A 122.08(11) . . ?
C22A C21A N20A 118.04(11) . . ?
C23A C22A C21A 119.80(12) . . ?
C23A C22A H22A 120.1 . . ?
C21A C22A H22A 120.1 . . ?
C24A C23A C22A 120.73(13) . . ?
C24A C23A H23A 119.6 . . ?
C22A C23A H23A 119.6 . . ?
C23A C24A C25A 119.17(13) . . ?
C23A C24A H24A 120.4 . . ?
C25A C24A H24A 120.4 . . ?
C24A C25A C26A 120.96(13) . . ?
C24A C25A H25A 119.5 . . ?
C26A C25A H25A 119.5 . . ?
C25A C26A C21A 119.60(12) . . ?
C25A C26A H26A 120.2 . . ?
C21A C26A H26A 120.2 . . ?
C32A C31A C3A 112.41(11) . . ?
C32A C31A H31C 109.1 . . ?
C3A C31A H31C 109.1 . . ?
C32A C31A H31D 109.1 . . ?
C3A C31A H31D 109.1 . . ?
H31C C31A H31D 107.9 . . ?
O32A C32A O33A 123.92(12) . . ?
O32A C32A C31A 125.09(12) . . ?
O33A C32A C31A 110.99(11) . . ?
C32A O33A C33A 115.82(12) . . ?
O33A C33A H33D 109.5 . . ?
O33A C33A H33E 109.5 . . ?
H33D C33A H33E 109.5 . . ?
O33A C33A H33F 109.5 . . ?
H33D C33A H33F 109.5 . . ?
H33E C33A H33F 109.5 . . ?
O1B C1B N2B 124.89(12) . . ?
O1B C1B C9B 129.37(11) . . ?
N2B C1B C9B 105.75(10) . . ?
C1B N2B N20B 122.20(10) . . ?
C1B N2B C3B 114.34(10) . . ?
N20B N2B C3B 121.25(10) . . ?
N2B C3B C4B 100.92(9) . . ?
N2B C3B C31B 110.88(10) . . ?
C4B C3B C31B 112.67(10) . . ?
N2B C3B H3B 110.7 . . ?
C4B C3B H3B 110.7 . . ?
C31B C3B H3B 110.7 . . ?
C5B C4B C9B 120.23(11) . . ?
C5B C4B C3B 130.25(11) . . ?
C9B C4B C3B 109.48(11) . . ?
C4B C5B C6B 118.18(12) . . ?
C4B C5B H5B 120.9 . . ?
C6B C5B H5B 120.9 . . ?
C5B C6B C7B 121.24(13) . . ?
C5B C6B H6B 119.4 . . ?
C7B C6B H6B 119.4 . . ?
C8B C7B C6B 120.71(12) . . ?
C8B C7B H7B 119.6 . . ?
C6B C7B H7B 119.6 . . ?
C9B C8B C7B 117.72(12) . . ?
C9B C8B H8B 121.1 . . ?
C7B C8B H8B 121.1 . . ?
C8B C9B C4B 121.88(12) . . ?
C8B C9B C1B 128.95(11) . . ?
C4B C9B C1B 109.16(11) . . ?
N2B N20B C21B 117.32(10) . . ?
N2B N20B H20B 110.3(10) . . ?
C21B N20B H20B 114.8(10) . . ?
C22B C21B C26B 119.28(12) . . ?
C22B C21B N20B 122.20(12) . . ?
C26B C21B N20B 118.32(12) . . ?
C21B C22B C23B 119.76(13) . . ?
C21B C22B H22B 120.1 . . ?
C23B C22B H22B 120.1 . . ?
C24B C23B C22B 120.82(14) . . ?
C24B C23B H23B 119.6 . . ?
C22B C23B H23B 119.6 . . ?
C25B C24B C23B 119.23(14) . . ?
C25B C24B H24B 120.4 . . ?
C23B C24B H24B 120.4 . . ?
C24B C25B C26B 120.65(15) . . ?
C24B C25B H25B 119.7 . . ?
C26B C25B H25B 119.7 . . ?
C25B C26B C21B 120.27(14) . . ?
C25B C26B H26B 119.9 . . ?
C21B C26B H26B 119.9 . . ?
C32B C31B C3B 111.31(11) . . ?
C32B C31B H31A 109.4 . . ?
C3B C31B H31A 109.4 . . ?
C32B C31B H31B 109.4 . . ?
C3B C31B H31B 109.4 . . ?
H31A C31B H31B 108.0 . . ?
O32B C32B O33B 123.04(12) . . ?
O32B C32B C31B 125.12(12) . . ?
O33B C32B C31B 111.83(11) . . ?
C32B O33B C33B 114.91(11) . . ?
O33B C33B H33A 109.5 . . ?
O33B C33B H33B 109.5 . . ?
H33A C33B H33B 109.5 . . ?
O33B C33B H33C 109.5 . . ?
H33A C33B H33C 109.5 . . ?
H33B C33B H33C 109.5 . . ?

loop_
_geom_bond_atom_site_label_1
_geom_bond_atom_site_label_2
_geom_bond_distance
_geom_bond_site_symmetry_2
_geom_bond_publ_flag
O1A C1A 1.2433(15) . ?
C1A N2A 1.3787(15) . ?
C1A C9A 1.5029(17) . ?
N2A N20A 1.4148(14) . ?
N2A C3A 1.4905(15) . ?
C3A C4A 1.5298(16) . ?
C3A C31A 1.5477(17) . ?
C3A H3A 1.0000 . ?
C4A C5A 1.4068(17) . ?
C4A C9A 1.4087(17) . ?
C5A C6A 1.4089(18) . ?
C5A H5A 0.9500 . ?
C6A C7A 1.4120(19) . ?
C6A H6A 0.9500 . ?
C7A C8A 1.4084(18) . ?
C7A H7A 0.9500 . ?
C8A C9A 1.4097(16) . ?
C8A H8A 0.9500 . ?
N20A C21A 1.4348(16) . ?
N20A H20A 0.913(16) . ?
C21A C26A 1.4079(18) . ?
C21A C22A 1.4151(17) . ?
C22A C23A 1.4054(19) . ?
C22A H22A 0.9500 . ?
C23A C24A 1.402(2) . ?
C23A H23A 0.9500 . ?
C24A C25A 1.404(2) . ?
C24A H24A 0.9500 . ?
C25A C26A 1.408(2) . ?
C25A H25A 0.9500 . ?
C26A H26A 0.9500 . ?
C31A C32A 1.5242(18) . ?
C31A H31C 0.9900 . ?
C31A H31D 0.9900 . ?
O32A C32A 1.2230(17) . ?
C32A O33A 1.3565(17) . ?
O33A C33A 1.4716(18) . ?
C33A H33D 0.9800 . ?
C33A H33E 0.9800 . ?
C33A H33F 0.9800 . ?
O1B C1B 1.2471(15) . ?
C1B N2B 1.3789(15) . ?
C1B C9B 1.4961(18) . ?
N2B N20B 1.4132(15) . ?
N2B C3B 1.4943(15) . ?
C3B C4B 1.5319(17) . ?
C3B C31B 1.5502(17) . ?
C3B H3B 1.0000 . ?
C4B C5B 1.4063(18) . ?
C4B C9B 1.4118(17) . ?
C5B C6B 1.4081(19) . ?
C5B H5B 0.9500 . ?
C6B C7B 1.413(2) . ?
C6B H6B 0.9500 . ?
C7B C8B 1.407(2) . ?
C7B H7B 0.9500 . ?
C8B C9B 1.4050(18) . ?
C8B H8B 0.9500 . ?
N20B C21B 1.4321(16) . ?
N20B H20B 0.885(16) . ?
C21B C22B 1.4045(19) . ?
C21B C26B 1.4086(19) . ?
C22B C23B 1.4134(19) . ?
C22B H22B 0.9500 . ?
C23B C24B 1.397(2) . ?
C23B H23B 0.9500 . ?
C24B C25B 1.397(3) . ?
C24B H24B 0.9500 . ?
C25B C26B 1.404(2) . ?
C25B H25B 0.9500 . ?
C26B H26B 0.9500 . ?
C31B C32B 1.5242(18) . ?
C31B H31A 0.9900 . ?
C31B H31B 0.9900 . ?
O32B C32B 1.2167(17) . ?
C32B O33B 1.3485(15) . ?
O33B C33B 1.4688(16) . ?
C33B H33A 0.9800 . ?
C33B H33B 0.9800 . ?
C33B H33C 0.9800 . ?

loop_
_geom_torsion_atom_site_label_1
_geom_torsion_atom_site_label_2
_geom_torsion_atom_site_label_3
_geom_torsion_atom_site_label_4
_geom_torsion
_geom_torsion_site_symmetry_1
_geom_torsion_site_symmetry_2
_geom_torsion_site_symmetry_3
_geom_torsion_site_symmetry_4
_geom_torsion_publ_flag
O1A C1A N2A N20A 3.2(2) . . . . ?
C9A C1A N2A N20A -176.87(10) . . . . ?
O1A C1A N2A C3A 177.96(12) . . . . ?
C9A C1A N2A C3A -2.09(14) . . . . ?
C1A N2A C3A C4A 4.87(13) . . . . ?
N20A N2A C3A C4A 179.81(10) . . . . ?
C1A N2A C3A C31A -114.14(11) . . . . ?
N20A N2A C3A C31A 60.80(14) . . . . ?
N2A C3A C4A C5A 177.06(12) . . . . ?
C31A C3A C4A C5A -65.31(17) . . . . ?
N2A C3A C4A C9A -5.86(13) . . . . ?
C31A C3A C4A C9A 111.76(11) . . . . ?
C9A C4A C5A C6A -1.49(18) . . . . ?
C3A C4A C5A C6A 175.31(12) . . . . ?
C4A C5A C6A C7A -0.1(2) . . . . ?
C5A C6A C7A C8A 1.2(2) . . . . ?
C6A C7A C8A C9A -0.55(19) . . . . ?
C5A C4A C9A C8A 2.13(19) . . . . ?
C3A C4A C9A C8A -175.25(11) . . . . ?
C5A C4A C9A C1A -177.52(11) . . . . ?
C3A C4A C9A C1A 5.09(14) . . . . ?
C7A C8A C9A C4A -1.07(19) . . . . ?
C7A C8A C9A C1A 178.51(12) . . . . ?
O1A C1A C9A C4A 177.98(13) . . . . ?
N2A C1A C9A C4A -1.97(13) . . . . ?
O1A C1A C9A C8A -1.6(2) . . . . ?
N2A C1A C9A C8A 178.41(12) . . . . ?
C1A N2A N20A C21A -80.69(15) . . . . ?
C3A N2A N20A C21A 104.84(13) . . . . ?
N2A N20A C21A C26A -26.86(16) . . . . ?
N2A N20A C21A C22A 157.67(11) . . . . ?
C26A C21A C22A C23A -1.10(19) . . . . ?
N20A C21A C22A C23A 174.49(12) . . . . ?
C21A C22A C23A C24A -0.3(2) . . . . ?
C22A C23A C24A C25A 1.2(2) . . . . ?
C23A C24A C25A C26A -0.8(2) . . . . ?
C24A C25A C26A C21A -0.6(2) . . . . ?
C22A C21A C26A C25A 1.51(19) . . . . ?
N20A C21A C26A C25A -173.89(12) . . . . ?
N2A C3A C31A C32A -174.23(10) . . . . ?
C4A C3A C31A C32A 74.10(13) . . . . ?
C3A C31A C32A O32A 28.69(17) . . . . ?
C3A C31A C32A O33A -151.53(10) . . . . ?
O32A C32A O33A C33A 7.17(19) . . . . ?
C31A C32A O33A C33A -172.62(11) . . . . ?
O1B C1B N2B N20B 11.41(19) . . . . ?
C9B C1B N2B N20B -167.93(10) . . . . ?
O1B C1B N2B C3B 174.68(11) . . . . ?
C9B C1B N2B C3B -4.66(14) . . . . ?
C1B N2B C3B C4B 6.14(13) . . . . ?
N20B N2B C3B C4B 169.58(11) . . . . ?
C1B N2B C3B C31B -113.44(12) . . . . ?
N20B N2B C3B C31B 50.00(15) . . . . ?
N2B C3B C4B C5B 176.97(12) . . . . ?
C31B C3B C4B C5B -64.74(17) . . . . ?
N2B C3B C4B C9B -5.21(13) . . . . ?
C31B C3B C4B C9B 113.08(12) . . . . ?
C9B C4B C5B C6B -2.10(18) . . . . ?
C3B C4B C5B C6B 175.53(12) . . . . ?
C4B C5B C6B C7B 0.5(2) . . . . ?
C5B C6B C7B C8B 1.2(2) . . . . ?
C6B C7B C8B C9B -1.3(2) . . . . ?
C7B C8B C9B C4B -0.34(19) . . . . ?
C7B C8B C9B C1B -179.01(12) . . . . ?
C5B C4B C9B C8B 2.07(19) . . . . ?
C3B C4B C9B C8B -176.01(11) . . . . ?
C5B C4B C9B C1B -179.02(11) . . . . ?
C3B C4B C9B C1B 2.90(14) . . . . ?
O1B C1B C9B C8B 0.4(2) . . . . ?
N2B C1B C9B C8B 179.74(12) . . . . ?
O1B C1B C9B C4B -178.36(12) . . . . ?
N2B C1B C9B C4B 0.94(13) . . . . ?
C1B N2B N20B C21B -80.89(15) . . . . ?
C3B N2B N20B C21B 116.97(12) . . . . ?
N2B N20B C21B C22B -31.14(17) . . . . ?
N2B N20B C21B C26B 154.04(12) . . . . ?
C26B C21B C22B C23B -0.14(19) . . . . ?
N20B C21B C22B C23B -174.90(12) . . . . ?
C21B C22B C23B C24B 0.4(2) . . . . ?
C22B C23B C24B C25B -0.1(2) . . . . ?
C23B C24B C25B C26B -0.6(3) . . . . ?
C24B C25B C26B C21B 0.9(3) . . . . ?
C22B C21B C26B C25B -0.5(2) . . . . ?
N20B C21B C26B C25B 174.44(14) . . . . ?
N2B C3B C31B C32B -172.27(10) . . . . ?
C4B C3B C31B C32B 75.46(13) . . . . ?
C3B C31B C32B O32B 30.10(19) . . . . ?
C3B C31B C32B O33B -148.94(11) . . . . ?
O32B C32B O33B C33B 3.6(2) . . . . ?
C31B C32B O33B C33B -177.32(12) . . . . ?
